data_2231874
loop_
_publ_author_name
'Manvizhi, K.'
'Chakkaravarthi, G.'
'Anbalagan, G.'
'Rajagopal, G.'

_publ_section_title
;
 4-[(<i>E</i>)-(4-Diethylamino-2-hydroxybenzylidene)amino]-1,5-dimethyl-2-phenyl-1<i>H</i>-pyrazol-3(2<i>H</i>)-one
;
_journal_coeditor_code GK2400
_journal_issue 10
_journal_name_full 'Acta Crystallographica Section E'
_journal_page_first o2692
_journal_paper_doi 10.1107/S1600536811037615
_journal_volume 67
_journal_year 2011
_chemical_formula_iupac 'C22 H26 N4 O2'
_chemical_formula_moiety 'C22 H26 N4 O2'
_chemical_formula_sum 'C22 H26 N4 O2'
_chemical_formula_weight 378.47
_chemical_name_systematic
;
4-[(<i>E</i>)-(4-Diethylamino-2-hydroxybenzylidene)amino]-1,5-dimethyl-
2-phenyl-1<i>H</i>-pyrazol-3(2<i>H</i>)-one
;
_space_group_IT_number 15
_symmetry_cell_setting monoclinic
_symmetry_space_group_name_Hall '-C 2yc'
_symmetry_space_group_name_H-M 'C 1 2/c 1'
_atom_sites_solution_hydrogens geom
_atom_sites_solution_primary direct
_atom_sites_solution_secondary difmap
_audit_creation_method SHELXL97
_cell_angle_alpha 90.00
_cell_angle_beta 101.6520(10)
_cell_angle_gamma 90.00
_cell_formula_units_Z 8
_cell_length_a 17.2794(6)
_cell_length_b 7.1853(3)
_cell_length_c 32.9711(12)
_cell_measurement_reflns_used 22393
_cell_measurement_temperature 295(2)
_cell_measurement_theta_max 27.1
_cell_measurement_theta_min 2.4
_cell_volume 4009.3(3)
_computing_cell_refinement 'SAINT (Bruker, 2004)'
_computing_data_collection 'APEX2 (Bruker, 2004)'
_computing_data_reduction 'SAINT (Bruker, 2004)'
_computing_molecular_graphics 'PLATON (Spek, 2009)'
_computing_publication_material 'SHELXL97 (Sheldrick, 2008)'
_computing_structure_refinement 'SHELXL97 (Sheldrick, 2008)'
_computing_structure_solution 'SHELXS97 (Sheldrick, 2008)'
_diffrn_ambient_temperature 295(2)
_diffrn_measured_fraction_theta_full 0.997
_diffrn_measured_fraction_theta_max 0.997
_diffrn_measurement_device_type 'Bruker Kappa APEXII'
_diffrn_measurement_method '\w and \f'
_diffrn_radiation_monochromator graphite
_diffrn_radiation_source 'fine-focus sealed tube'
_diffrn_radiation_type MoK\a
_diffrn_radiation_wavelength 0.71073
_diffrn_reflns_av_R_equivalents 0.0287
_diffrn_reflns_av_sigmaI/netI 0.0254
_diffrn_reflns_limit_h_max 22
_diffrn_reflns_limit_h_min -18
_diffrn_reflns_limit_k_max 9
_diffrn_reflns_limit_k_min -8
_diffrn_reflns_limit_l_max 41
_diffrn_reflns_limit_l_min -42
_diffrn_reflns_number 21210
_diffrn_reflns_theta_full 27.09
_diffrn_reflns_theta_max 27.09
_diffrn_reflns_theta_min 2.41
_diffrn_standards_interval_time 0
_diffrn_standards_number 0
_exptl_absorpt_coefficient_mu 0.082
_exptl_absorpt_correction_T_max 0.9837
_exptl_absorpt_correction_T_min 0.9773
_exptl_absorpt_correction_type multi-scan
_exptl_absorpt_process_details '(SADABS; Sheldrick, 1996)'
_exptl_crystal_colour colourless
_exptl_crystal_density_diffrn 1.254
_exptl_crystal_density_method 'not measured'
_exptl_crystal_description block
_exptl_crystal_F_000 1616
_exptl_crystal_size_max 0.28
_exptl_crystal_size_mid 0.24
_exptl_crystal_size_min 0.20
_refine_diff_density_max 0.326
_refine_diff_density_min -0.179
_refine_ls_extinction_method none
_refine_ls_goodness_of_fit_ref 1.032
_refine_ls_hydrogen_treatment constr
_refine_ls_matrix_type full
_refine_ls_number_parameters 274
_refine_ls_number_reflns 4398
_refine_ls_number_restraints 3
_refine_ls_restrained_S_all 1.032
_refine_ls_R_factor_all 0.0691
_refine_ls_R_factor_gt 0.0485
_refine_ls_shift/su_max 0.000
_refine_ls_shift/su_mean 0.000
_refine_ls_structure_factor_coef Fsqd
_refine_ls_weighting_details 'calc w = 1/[\s^2^(Fo^2^)+(0.0520P)^2^+2.4774P] where P=(Fo^2^+2Fc^2^)/3'
_refine_ls_weighting_scheme calc
_refine_ls_wR_factor_gt 0.1138
_refine_ls_wR_factor_ref 0.1264
_reflns_number_gt 3293
_reflns_number_total 4398
_reflns_threshold_expression I>2\s(I)
_cod_data_source_file gk2400.cif
_cod_data_source_block I
_cod_original_sg_symbol_H-M 'C 2/c'
_cod_database_code 2231874
_cod_database_fobs_code 2231874

loop_
_symmetry_equiv_pos_as_xyz
'x, y, z'
'-x, y, -z+1/2'
'x+1/2, y+1/2, z'
'-x+1/2, y+1/2, -z+1/2'
'-x, -y, -z'
'x, -y, z-1/2'
'-x+1/2, -y+1/2, -z'
'x+1/2, -y+1/2, z-1/2'

loop_
_atom_site_type_symbol
_atom_site_label
_atom_site_fract_x
_atom_site_fract_y
_atom_site_fract_z
_atom_site_U_iso_or_equiv
_atom_site_adp_type
_atom_site_calc_flag
_atom_site_refinement_flags
_atom_site_occupancy
_atom_site_symmetry_multiplicity
_atom_site_disorder_assembly
_atom_site_disorder_group
O O1 0.45300(7) 0.35172(17) 0.64038(4) 0.0550(3) Uani d . 1 1 . .
O O2 0.70119(7) -0.04760(16) 0.59423(4) 0.0509(3) Uani d . 1 1 . .
H H2A 0.6621 -0.0508 0.6048 0.076 Uiso calc R 1 1 . .
N N1 0.41671(8) 0.09879(18) 0.67543(4) 0.0421(3) Uani d . 1 1 . .
N N2 0.45087(8) -0.07360(18) 0.68900(4) 0.0427(3) Uani d . 1 1 . .
N N3 0.58759(8) 0.08183(19) 0.62786(4) 0.0415(3) Uani d . 1 1 . .
N N4 0.87010(11) 0.3824(2) 0.54493(6) 0.0730(5) Uani d D 1 1 . .
C C1 0.37186(9) 0.1964(2) 0.70049(5) 0.0392(4) Uani d . 1 1 . .
C C2 0.31096(10) 0.3083(2) 0.68109(5) 0.0473(4) Uani d . 1 1 . .
H H2 0.2973 0.3121 0.6523 0.057 Uiso calc R 1 1 . .
C C3 0.27040(10) 0.4148(3) 0.70461(6) 0.0529(4) Uani d . 1 1 . .
H H3 0.2295 0.4916 0.6916 0.063 Uiso calc R 1 1 . .
C C4 0.28989(10) 0.4086(3) 0.74715(6) 0.0511(4) Uani d . 1 1 . .
H H4 0.2628 0.4818 0.7629 0.061 Uiso calc R 1 1 . .
C C5 0.34974(10) 0.2935(3) 0.76613(5) 0.0505(4) Uani d . 1 1 . .
H H5 0.3625 0.2877 0.7949 0.061 Uiso calc R 1 1 . .
C C6 0.39114(10) 0.1864(2) 0.74313(5) 0.0456(4) Uani d . 1 1 . .
H H6 0.4315 0.1085 0.7562 0.055 Uiso calc R 1 1 . .
C C7 0.51277(9) -0.0988(2) 0.66911(5) 0.0403(4) Uani d . 1 1 . .
C C8 0.52434(9) 0.0572(2) 0.64794(5) 0.0396(4) Uani d . 1 1 . .
C C9 0.46392(9) 0.1904(2) 0.65229(5) 0.0404(4) Uani d . 1 1 . .
C C10 0.39353(12) -0.2229(3) 0.69031(7) 0.0615(5) Uani d . 1 1 . .
H H10A 0.3620 -0.2414 0.6631 0.092 Uiso calc R 1 1 . .
H H10B 0.3600 -0.1891 0.7090 0.092 Uiso calc R 1 1 . .
H H10C 0.4211 -0.3359 0.6996 0.092 Uiso calc R 1 1 . .
C C11 0.55860(11) -0.2746(2) 0.67399(6) 0.0568(5) Uani d . 1 1 . .
H H11A 0.6023 -0.2638 0.6602 0.085 Uiso calc R 1 1 . .
H H11B 0.5251 -0.3753 0.6621 0.085 Uiso calc R 1 1 . .
H H11C 0.5781 -0.2985 0.7029 0.085 Uiso calc R 1 1 . .
C C12 0.60614(10) 0.2457(2) 0.61670(5) 0.0443(4) Uani d . 1 1 . .
H H12 0.5753 0.3467 0.6212 0.053 Uiso calc R 1 1 . .
C C13 0.67255(10) 0.2769(2) 0.59774(5) 0.0423(4) Uani d . 1 1 . .
C C14 0.71893(10) 0.1312(2) 0.58723(5) 0.0413(4) Uani d . 1 1 A .
C C15 0.78306(11) 0.1657(2) 0.56953(6) 0.0518(4) Uani d . 1 1 . .
H H15 0.8120 0.0662 0.5624 0.062 Uiso calc R 1 1 A .
C C16 0.80566(11) 0.3479(3) 0.56208(6) 0.0534(5) Uani d . 1 1 A .
C C17 0.75989(12) 0.4944(3) 0.57316(6) 0.0572(5) Uani d . 1 1 . .
H H17 0.7736 0.6170 0.5690 0.069 Uiso calc R 1 1 A .
C C18 0.69576(11) 0.4578(2) 0.58988(6) 0.0544(5) Uani d . 1 1 A .
H H18 0.6660 0.5572 0.5964 0.065 Uiso calc R 1 1 . .
C C19 0.90916(13) 0.2322(3) 0.52606(7) 0.0717(6) Uani d . 1 1 A .
H H19A 0.9297 0.2818 0.5030 0.086 Uiso calc R 1 1 . .
H H19B 0.8708 0.1365 0.5155 0.086 Uiso calc R 1 1 . .
C C20 0.97484(16) 0.1490(4) 0.55681(9) 0.0939(8) Uani d . 1 1 . .
H H20A 1.0114 0.2448 0.5684 0.141 Uiso calc R 1 1 A .
H H20B 1.0016 0.0576 0.5434 0.141 Uiso calc R 1 1 . .
H H20C 0.9539 0.0908 0.5785 0.141 Uiso calc R 1 1 . .
C C21 0.90416(14) 0.5704(4) 0.54439(8) 0.0585(8) Uani d P 0.872(6) 1 A 1
H H21A 0.9610 0.5611 0.5474 0.070 Uiso calc PR 0.872(6) 1 A 1
H H21B 0.8932 0.6419 0.5675 0.070 Uiso calc PR 0.872(6) 1 A 1
C C22 0.87019(19) 0.6673(5) 0.50495(9) 0.0881(11) Uani d P 0.872(6) 1 A 1
H H22A 0.8930 0.7892 0.5051 0.132 Uiso calc PR 0.872(6) 1 A 1
H H22B 0.8140 0.6781 0.5022 0.132 Uiso calc PR 0.872(6) 1 A 1
H H22C 0.8816 0.5972 0.4821 0.132 Uiso calc PR 0.872(6) 1 A 1
C C21A 0.8615(8) 0.5403(16) 0.5143(3) 0.051(5) Uani d PD 0.128(6) 1 A 2
H H21C 0.8079 0.5875 0.5079 0.062 Uiso calc PR 0.128(6) 1 A 2
H H21D 0.8775 0.5039 0.4889 0.062 Uiso calc PR 0.128(6) 1 A 2
C C22A 0.9190(13) 0.6828(18) 0.5389(6) 0.092(8) Uani d PD 0.128(6) 1 A 2
H H22D 0.9194 0.7934 0.5226 0.139 Uiso calc PR 0.128(6) 1 A 2
H H22E 0.9712 0.6306 0.5453 0.139 Uiso calc PR 0.128(6) 1 A 2
H H22F 0.9022 0.7133 0.5641 0.139 Uiso calc PR 0.128(6) 1 A 2

loop_
_atom_site_aniso_label
_atom_site_aniso_U_11
_atom_site_aniso_U_22
_atom_site_aniso_U_33
_atom_site_aniso_U_12
_atom_site_aniso_U_13
_atom_site_aniso_U_23
O1 0.0649(8) 0.0415(7) 0.0644(8) 0.0090(6) 0.0270(6) 0.0139(6)
O2 0.0591(7) 0.0380(6) 0.0599(8) 0.0027(5) 0.0222(6) 0.0033(5)
N1 0.0471(7) 0.0356(7) 0.0455(8) 0.0029(6) 0.0140(6) 0.0042(6)
N2 0.0473(8) 0.0321(7) 0.0508(8) -0.0009(6) 0.0152(6) 0.0029(6)
N3 0.0456(7) 0.0420(8) 0.0383(7) -0.0003(6) 0.0116(6) -0.0009(6)
N4 0.0753(11) 0.0561(10) 0.1027(14) 0.0042(9) 0.0540(11) 0.0114(10)
C1 0.0371(8) 0.0373(8) 0.0447(9) -0.0034(6) 0.0117(7) 0.0018(7)
C2 0.0460(9) 0.0501(10) 0.0442(9) 0.0038(8) 0.0057(7) 0.0050(8)
C3 0.0444(9) 0.0506(10) 0.0637(12) 0.0102(8) 0.0111(8) 0.0072(9)
C4 0.0493(10) 0.0489(10) 0.0599(11) 0.0029(8) 0.0220(8) -0.0030(8)
C5 0.0510(10) 0.0596(11) 0.0423(9) 0.0001(9) 0.0127(8) 0.0000(8)
C6 0.0403(8) 0.0505(10) 0.0463(9) 0.0049(7) 0.0094(7) 0.0075(8)
C7 0.0443(9) 0.0355(8) 0.0408(8) -0.0031(7) 0.0079(7) -0.0049(7)
C8 0.0443(8) 0.0380(8) 0.0367(8) -0.0015(7) 0.0089(7) -0.0033(7)
C9 0.0456(9) 0.0374(9) 0.0391(8) -0.0009(7) 0.0107(7) 0.0025(7)
C10 0.0621(11) 0.0438(10) 0.0835(14) -0.0112(9) 0.0260(10) 0.0030(10)
C11 0.0640(11) 0.0408(10) 0.0684(12) 0.0062(8) 0.0200(10) 0.0021(9)
C12 0.0506(9) 0.0395(9) 0.0453(9) 0.0040(7) 0.0155(8) -0.0003(7)
C13 0.0485(9) 0.0392(9) 0.0416(9) 0.0032(7) 0.0146(7) 0.0028(7)
C14 0.0499(9) 0.0366(9) 0.0373(8) 0.0019(7) 0.0086(7) 0.0034(7)
C15 0.0548(10) 0.0448(10) 0.0614(11) 0.0085(8) 0.0251(9) 0.0027(8)
C16 0.0563(10) 0.0502(10) 0.0591(11) 0.0029(8) 0.0244(9) 0.0083(9)
C17 0.0679(12) 0.0398(10) 0.0710(12) -0.0001(9) 0.0310(10) 0.0076(9)
C18 0.0639(11) 0.0381(9) 0.0681(12) 0.0055(8) 0.0298(10) 0.0035(8)
C19 0.0736(14) 0.0761(15) 0.0746(14) 0.0043(12) 0.0364(12) 0.0106(12)
C20 0.0863(17) 0.098(2) 0.102(2) 0.0101(15) 0.0298(15) 0.0236(16)
C21 0.0556(14) 0.0675(18) 0.0537(15) -0.0115(12) 0.0141(12) 0.0029(13)
C22 0.103(2) 0.093(3) 0.0670(18) -0.0082(19) 0.0142(17) 0.0196(17)
C21A 0.066(10) 0.051(10) 0.045(9) -0.005(7) 0.028(8) 0.015(7)
C22A 0.109(17) 0.061(14) 0.105(19) -0.019(12) 0.016(14) -0.003(13)

loop_
_atom_type_symbol
_atom_type_description
_atom_type_scat_dispersion_real
_atom_type_scat_dispersion_imag
_atom_type_scat_source
C C 0.0033 0.0016 'International Tables Vol C Tables 4.2.6.8 and 6.1.1.4'
H H 0.0000 0.0000 'International Tables Vol C Tables 4.2.6.8 and 6.1.1.4'
N N 0.0061 0.0033 'International Tables Vol C Tables 4.2.6.8 and 6.1.1.4'
O O 0.0106 0.0060 'International Tables Vol C Tables 4.2.6.8 and 6.1.1.4'

loop_
_geom_angle_atom_site_label_1
_geom_angle_atom_site_label_2
_geom_angle_atom_site_label_3
_geom_angle
C14 O2 H2A 109.5
C9 N1 N2 109.69(12)
C9 N1 C1 122.18(13)
N2 N1 C1 119.43(12)
C7 N2 N1 106.34(12)
C7 N2 C10 120.86(14)
N1 N2 C10 114.28(13)
C12 N3 C8 120.80(14)
C16 N4 C21 122.02(17)
C16 N4 C19 121.42(17)
C21 N4 C19 116.56(16)
C16 N4 C21A 115.8(6)
C19 N4 C21A 105.1(5)
C2 C1 C6 120.60(15)
C2 C1 N1 118.19(14)
C6 C1 N1 121.13(14)
C1 C2 C3 119.43(16)
C1 C2 H2 120.3
C3 C2 H2 120.3
C4 C3 C2 120.56(16)
C4 C3 H3 119.7
C2 C3 H3 119.7
C5 C4 C3 119.43(16)
C5 C4 H4 120.3
C3 C4 H4 120.3
C4 C5 C6 120.85(17)
C4 C5 H5 119.6
C6 C5 H5 119.6
C5 C6 C1 119.11(16)
C5 C6 H6 120.4
C1 C6 H6 120.4
C8 C7 N2 110.26(14)
C8 C7 C11 128.98(15)
N2 C7 C11 120.70(14)
C7 C8 N3 123.96(15)
C7 C8 C9 108.17(14)
N3 C8 C9 127.78(14)
O1 C9 N1 123.66(15)
O1 C9 C8 131.45(15)
N1 C9 C8 104.87(13)
N2 C10 H10A 109.5
N2 C10 H10B 109.5
H10A C10 H10B 109.5
N2 C10 H10C 109.5
H10A C10 H10C 109.5
H10B C10 H10C 109.5
C7 C11 H11A 109.5
C7 C11 H11B 109.5
H11A C11 H11B 109.5
C7 C11 H11C 109.5
H11A C11 H11C 109.5
H11B C11 H11C 109.5
N3 C12 C13 122.26(15)
N3 C12 H12 118.9
C13 C12 H12 118.9
C18 C13 C14 116.60(15)
C18 C13 C12 120.76(15)
C14 C13 C12 122.61(15)
O2 C14 C15 118.29(15)
O2 C14 C13 120.43(14)
C15 C14 C13 121.28(15)
C14 C15 C16 121.32(16)
C14 C15 H15 119.3
C16 C15 H15 119.3
N4 C16 C15 121.31(17)
N4 C16 C17 121.21(17)
C15 C16 C17 117.47(16)
C18 C17 C16 120.49(17)
C18 C17 H17 119.8
C16 C17 H17 119.8
C17 C18 C13 122.82(16)
C17 C18 H18 118.6
C13 C18 H18 118.6
N4 C19 C20 111.0(2)
N4 C19 H19A 109.4
C20 C19 H19A 109.4
N4 C19 H19B 109.4
C20 C19 H19B 109.4
H19A C19 H19B 108.0
C19 C20 H20A 109.5
C19 C20 H20B 109.5
H20A C20 H20B 109.5
C19 C20 H20C 109.5
H20A C20 H20C 109.5
H20B C20 H20C 109.5
N4 C21 C22 110.6(2)
N4 C21 H21A 109.5
C22 C21 H21A 109.5
N4 C21 H21B 109.5
C22 C21 H21B 109.5
H21A C21 H21B 108.1
C21 C22 H22A 109.5
C21 C22 H22B 109.5
H22A C22 H22B 109.5
C21 C22 H22C 109.5
H22A C22 H22C 109.5
H22B C22 H22C 109.5
N4 C21A C22A 100.5(8)
N4 C21A H21C 111.7
C22A C21A H21C 111.7
N4 C21A H21D 111.7
C22A C21A H21D 111.7
H21C C21A H21D 109.4
C21A C22A H22D 109.5
C21A C22A H22E 109.5
H22D C22A H22E 109.5
C21A C22A H22F 109.5
H22D C22A H22F 109.5
H22E C22A H22F 109.5

loop_
_geom_bond_atom_site_label_1
_geom_bond_atom_site_label_2
_geom_bond_distance
O1 C9 1.2260(19)
O2 C14 1.3514(19)
O2 H2A 0.8200
N1 C9 1.390(2)
N1 N2 1.4058(18)
N1 C1 1.426(2)
N2 C7 1.375(2)
N2 C10 1.467(2)
N3 C12 1.293(2)
N3 C8 1.399(2)
N4 C16 1.369(2)
N4 C21 1.475(3)
N4 C19 1.475(3)
N4 C21A 1.506(9)
C1 C2 1.375(2)
C1 C6 1.380(2)
C2 C3 1.378(2)
C2 H2 0.9300
C3 C4 1.375(3)
C3 H3 0.9300
C4 C5 1.372(2)
C4 H4 0.9300
C5 C6 1.378(2)
C5 H5 0.9300
C6 H6 0.9300
C7 C8 1.357(2)
C7 C11 1.482(2)
C8 C9 1.445(2)
C10 H10A 0.9600
C10 H10B 0.9600
C10 H10C 0.9600
C11 H11A 0.9600
C11 H11B 0.9600
C11 H11C 0.9600
C12 C13 1.431(2)
C12 H12 0.9300
C13 C18 1.400(2)
C13 C14 1.404(2)
C14 C15 1.375(2)
C15 C16 1.402(3)
C15 H15 0.9300
C16 C17 1.408(3)
C17 C18 1.359(2)
C17 H17 0.9300
C18 H18 0.9300
C19 C20 1.486(3)
C19 H19A 0.9700
C19 H19B 0.9700
C20 H20A 0.9600
C20 H20B 0.9600
C20 H20C 0.9600
C21 C22 1.487(4)
C21 H21A 0.9700
C21 H21B 0.9700
C22 H22A 0.9600
C22 H22B 0.9600
C22 H22C 0.9600
C21A C22A 1.538(10)
C21A H21C 0.9700
C21A H21D 0.9700
C22A H22D 0.9600
C22A H22E 0.9600
C22A H22F 0.9600

loop_
_geom_hbond_atom_site_label_D
_geom_hbond_atom_site_label_H
_geom_hbond_atom_site_label_A
_geom_hbond_site_symmetry_A
_geom_hbond_distance_DH
_geom_hbond_distance_HA
_geom_hbond_distance_DA
_geom_hbond_angle_DHA
_geom_hbond_publ_flag
O2 H2A N3 . 0.82 1.88 2.6127(17) 148 y
C12 H12 O1 . 0.93 2.33 3.004(2) 130 y
C2 H2 O2 3_455 0.93 2.48 3.267(2) 142 y
C11 H11B O1 1_545 0.96 2.36 3.309(2) 172 y
C4 H4 Cg2 6_556 0.93 2.89 3.746(2) 153 y
C6 H6 Cg1 2_656 0.93 2.78 3.559(2) 142 y

loop_
_geom_torsion_atom_site_label_1
_geom_torsion_atom_site_label_2
_geom_torsion_atom_site_label_3
_geom_torsion_atom_site_label_4
_geom_torsion
C9 N1 N2 C7 -8.57(17)
C1 N1 N2 C7 -156.94(13)
C9 N1 N2 C10 -144.52(15)
C1 N1 N2 C10 67.11(19)
C9 N1 C1 C2 65.9(2)
N2 N1 C1 C2 -149.84(15)
C9 N1 C1 C6 -111.09(18)
N2 N1 C1 C6 33.2(2)
C6 C1 C2 C3 1.7(3)
N1 C1 C2 C3 -175.26(15)
C1 C2 C3 C4 -0.6(3)
C2 C3 C4 C5 -0.7(3)
C3 C4 C5 C6 0.9(3)
C4 C5 C6 C1 0.2(3)
C2 C1 C6 C5 -1.5(2)
N1 C1 C6 C5 175.37(15)
N1 N2 C7 C8 7.11(18)
C10 N2 C7 C8 139.51(16)
N1 N2 C7 C11 -175.49(14)
C10 N2 C7 C11 -43.1(2)
N2 C7 C8 N3 173.56(14)
C11 C7 C8 N3 -3.6(3)
N2 C7 C8 C9 -3.09(18)
C11 C7 C8 C9 179.78(16)
C12 N3 C8 C7 -163.62(16)
C12 N3 C8 C9 12.3(2)
N2 N1 C9 O1 -171.84(16)
C1 N1 C9 O1 -24.5(2)
N2 N1 C9 C8 6.62(17)
C1 N1 C9 C8 153.96(14)
C7 C8 C9 O1 176.07(18)
N3 C8 C9 O1 -0.4(3)
C7 C8 C9 N1 -2.22(18)
N3 C8 C9 N1 -178.70(15)
C8 N3 C12 C13 177.22(15)
N3 C12 C13 C18 -173.45(17)
N3 C12 C13 C14 4.6(3)
C18 C13 C14 O2 179.23(16)
C12 C13 C14 O2 1.1(2)
C18 C13 C14 C15 -1.0(2)
C12 C13 C14 C15 -179.12(17)
O2 C14 C15 C16 -178.86(17)
C13 C14 C15 C16 1.4(3)
C21 N4 C16 C15 -167.7(2)
C19 N4 C16 C15 12.2(3)
C21A N4 C16 C15 141.5(6)
C21 N4 C16 C17 11.9(3)
C19 N4 C16 C17 -168.2(2)
C21A N4 C16 C17 -39.0(6)
C14 C15 C16 N4 179.18(18)
C14 C15 C16 C17 -0.4(3)
N4 C16 C17 C18 179.5(2)
C15 C16 C17 C18 -0.9(3)
C16 C17 C18 C13 1.3(3)
C14 C13 C18 C17 -0.3(3)
C12 C13 C18 C17 177.84(18)
C16 N4 C19 C20 -92.3(3)
C21 N4 C19 C20 87.6(2)
C21A N4 C19 C20 133.9(6)
C16 N4 C21 C22 -93.5(3)
C19 N4 C21 C22 86.6(3)
C21A N4 C21 C22 2.0(8)
C16 N4 C21A C22A 110.9(11)
C21 N4 C21A C22A 0.5(10)
C19 N4 C21A C22A -112.3(11)
